data_4032014
loop_
_publ_author_name
'Matsumoto, Shoji'
'Kikuchi, Shu'
'Norita, Naoto'
'Masu, Hyuma'
'Akazome, Motohiro'

_publ_section_title
;
 Formation of Benzimidazoisoquinolinium and Benzimidazoisoindolinum Cyclic
 Systems by the Reaction of 2-(2-Alkynylphenyl)benzimidazoles with Iodine
 and Iodine-Iodine Interaction Including Halogen Bonding in Their Crystal
 Structures.
;
_journal_issue 13
_journal_name_full 'The Journal of organic chemistry'
_journal_page_first 5322
_journal_page_last 5329
_journal_paper_doi 10.1021/acs.joc.6b00607
_journal_volume 81
_journal_year 2016
_chemical_formula_sum 'C24 H20 I4 N2 O'
_chemical_formula_weight 860.02
_space_group_crystal_system monoclinic
_space_group_IT_number 14
_space_group_name_Hall '-P 2yn'
_space_group_name_H-M_alt 'P 1 21/n 1'
_symmetry_space_group_name_Hall '-P 2yn'
_symmetry_space_group_name_H-M 'P 1 21/n 1'
_atom_sites_solution_hydrogens geom
_cell_angle_alpha 90
_cell_angle_beta 100.361(4)
_cell_angle_gamma 90
_cell_formula_units_Z 4
_cell_length_a 12.5581(9)
_cell_length_b 14.7892(9)
_cell_length_c 14.3839(11)
_cell_measurement_reflns_used 9912
_cell_measurement_temperature 173(2)
_cell_measurement_theta_max 68.2894
_cell_measurement_theta_min 2.9880
_cell_volume 2627.9(3)
_computing_cell_refinement 'SAINT V8.34A (Bruker AXS Inc., 2013)'
_computing_data_collection 'APEX2 (Bruker AXS, 2006)'
_computing_data_reduction 'SAINT V8.34A (Bruker AXS Inc., 2013)'
_computing_molecular_graphics 'XSHEL (Bruker AXS,2002)'
_computing_publication_material 'XCIF (Bruker AXS, 2001)'
_computing_structure_refinement 'SHELXL-2014/6 (Sheldrick, 2014)'
_computing_structure_solution 'SHELXS-97 (Sheldrick, 1997)'
_diffrn_ambient_temperature 173(2)
_diffrn_detector_area_resol_mean 8.3333
_diffrn_measured_fraction_theta_full 0.957
_diffrn_measured_fraction_theta_max 0.957
_diffrn_measurement_device_type 'Bruker APEXII Ultra CCD area detector'
_diffrn_measurement_method 'Phi and Omega scans'
_diffrn_radiation_monochromator 'Bruker Helios multilayer confocal mirror'
_diffrn_radiation_type CuK\a
_diffrn_radiation_wavelength 1.54178
_diffrn_reflns_av_R_equivalents 0.0491
_diffrn_reflns_av_unetI/netI 0.0309
_diffrn_reflns_limit_h_max 14
_diffrn_reflns_limit_h_min -14
_diffrn_reflns_limit_k_max 17
_diffrn_reflns_limit_k_min -17
_diffrn_reflns_limit_l_max 15
_diffrn_reflns_limit_l_min -16
_diffrn_reflns_number 27716
_diffrn_reflns_theta_full 68.492
_diffrn_reflns_theta_max 68.492
_diffrn_reflns_theta_min 4.307
_diffrn_source 'Bruker TXS fine-focus rotating anode'
_exptl_absorpt_coefficient_mu 37.387
_exptl_absorpt_correction_T_max 0.21
_exptl_absorpt_correction_T_min 0.12
_exptl_absorpt_correction_type empirical
_exptl_absorpt_process_details 'SADABS (Sheldrick 1996)'
_exptl_crystal_colour purple
_exptl_crystal_density_diffrn 2.174
_exptl_crystal_density_method 'not measured'
_exptl_crystal_description block
_exptl_crystal_F_000 1592
_exptl_crystal_size_max 0.100
_exptl_crystal_size_mid 0.100
_exptl_crystal_size_min 0.060
_refine_diff_density_max 1.894
_refine_diff_density_min -1.534
_refine_ls_extinction_method none
_refine_ls_goodness_of_fit_ref 1.038
_refine_ls_hydrogen_treatment constr
_refine_ls_matrix_type full
_refine_ls_number_parameters 367
_refine_ls_number_reflns 4630
_refine_ls_number_restraints 25
_refine_ls_restrained_S_all 1.038
_refine_ls_R_factor_all 0.0971
_refine_ls_R_factor_gt 0.0842
_refine_ls_shift/su_max 0.000
_refine_ls_shift/su_mean 0.000
_refine_ls_structure_factor_coef Fsqd
_refine_ls_weighting_details 'w=1/[\s^2^(Fo^2^)+(0.1650P)^2^+12.4549P] where P=(Fo^2^+2Fc^2^)/3'
_refine_ls_weighting_scheme calc
_refine_ls_wR_factor_gt 0.2457
_refine_ls_wR_factor_ref 0.2638
_reflns_number_gt 3688
_reflns_number_total 4630
_reflns_threshold_expression 'I > 2\s(I)'
_cod_data_source_file jo6b00607_si_006.cif
_cod_data_source_block 3e_I3
_cod_database_code 4032014

loop_
_space_group_symop_operation_xyz
'x, y, z'
'-x+1/2, y+1/2, -z+1/2'
'-x, -y, -z'
'x-1/2, -y-1/2, z-1/2'

loop_
_atom_site_type_symbol
_atom_site_label
_atom_site_fract_x
_atom_site_fract_y
_atom_site_fract_z
_atom_site_U_iso_or_equiv
_atom_site_adp_type
_atom_site_calc_flag
_atom_site_refinement_flags_adp
_atom_site_refinement_flags_occupancy
_atom_site_refinement_flags_posn
_atom_site_occupancy
_atom_site_disorder_assembly
_atom_site_disorder_group
I I4A 0.5075(3) 0.1809(2) 0.6286(2) 0.1532(15) Uani d . P . 0.561(3) A 1
C C1A 0.590(2) 0.234(2) 0.531(2) 0.077(8) Uani d . P . 0.561(3) A 1
C C2A 0.6685(13) 0.1643(15) 0.5043(12) 0.067(5) Uani d . P D 0.561(3) A 1
C C3A 0.635(3) 0.0657(15) 0.4738(19) 0.118(10) Uani d . P . 0.561(3) A 1
H H3A1 0.6942 0.0367 0.4483 0.177 Uiso calc U P R 0.561(3) A 1
H H3A2 0.5698 0.0667 0.4252 0.177 Uiso calc U P R 0.561(3) A 1
H H3A3 0.6214 0.0315 0.5287 0.177 Uiso calc U P R 0.561(3) A 1
C C4A 0.762(2) 0.1455(18) 0.588(2) 0.108(9) Uani d . P . 0.561(3) A 1
H H4A1 0.7979 0.2024 0.6095 0.162 Uiso calc U P R 0.561(3) A 1
H H4A2 0.8139 0.104 0.5678 0.162 Uiso calc U P R 0.561(3) A 1
H H4A3 0.7322 0.1181 0.6402 0.162 Uiso calc U P R 0.561(3) A 1
O O1A 0.7177(11) 0.1936(9) 0.4259(10) 0.086(5) Uani d . P D 0.561(3) A 1
H H1A 0.7554 0.2399 0.4417 0.129 Uiso calc U P R 0.561(3) A 1
I I4B 0.74604(14) 0.15815(9) 0.47737(13) 0.0676(8) Uani d . P . 0.439(3) A 2
C C1B 0.634(2) 0.232(2) 0.533(2) 0.050(5) Uani d U P . 0.439(3) A 2
C C2B 0.5889(15) 0.1946(15) 0.6122(18) 0.059(4) Uani d U P . 0.439(3) A 2
C C3B 0.682(2) 0.1382(17) 0.6796(19) 0.078(6) Uani d U P . 0.439(3) A 2
H H3B1 0.6698 0.141 0.7449 0.117 Uiso calc U P R 0.439(3) A 2
H H3B2 0.753 0.1643 0.6761 0.117 Uiso calc U P R 0.439(3) A 2
H H3B3 0.68 0.075 0.6587 0.117 Uiso calc U P R 0.439(3) A 2
C C4B 0.505(2) 0.1251(17) 0.5664(19) 0.075(6) Uani d U P . 0.439(3) A 2
H H4B1 0.5393 0.081 0.5306 0.112 Uiso calc U P R 0.439(3) A 2
H H4B2 0.4465 0.1561 0.5236 0.112 Uiso calc U P R 0.439(3) A 2
H H4B3 0.4743 0.0937 0.6157 0.112 Uiso calc U P R 0.439(3) A 2
O O1B 0.5497(10) 0.2553(8) 0.6709(8) 0.042(3) Uani d . P . 0.439(3) A 2
H H1B 0.5996 0.2906 0.6948 0.064 Uiso calc U P R 0.439(3) A 2
I I1A 0.6470(2) 0.26208(17) 0.15049(13) 0.0814(9) Uani d . P . 0.537(7) B 3
I I2A 0.46940(18) 0.19813(13) 0.24202(14) 0.0698(7) Uani d . P . 0.537(7) B 3
I I3A 0.29228(17) 0.14177(12) 0.3299(2) 0.0896(10) Uani d . P . 0.537(7) B 3
I I1B 0.6979(5) 0.3104(5) 0.1292(3) 0.148(3) Uani d . P . 0.463(7) B 4
I I2B 0.5292(7) 0.2211(3) 0.2122(4) 0.149(3) Uani d . P . 0.463(7) B 4
I I3B 0.3550(9) 0.1351(3) 0.2870(4) 0.204(4) Uani d . P . 0.463(7) B 4
C C26 0.7401(7) 0.4435(6) 0.3451(7) 0.056(2) Uani d . . . 1.0 . .
C C27 0.5737(7) 0.4166(5) 0.3692(6) 0.0508(19) Uani d . . . 1.0 . .
C C28 0.5834(8) 0.5258(6) 0.2423(6) 0.054(2) Uani d . . . 1.0 . .
C C29 0.6214(9) 0.6125(7) 0.2444(7) 0.069(3) Uani d . . . 1.0 . .
H H29 0.6786 0.6314 0.293 0.082 Uiso calc U . R 1.0 . .
C C30 0.5762(13) 0.6714(8) 0.1759(10) 0.089(4) Uani d . . . 1.0 . .
H H30 0.6019 0.7319 0.1776 0.106 Uiso calc U . R 1.0 . .
C C31 0.4941(12) 0.6453(9) 0.1043(8) 0.088(4) Uani d . . . 1.0 . .
H H31 0.4614 0.6872 0.0577 0.106 Uiso calc U . R 1.0 . .
C C32 0.4617(11) 0.5584(9) 0.1024(8) 0.082(3) Uani d . . . 1.0 . .
H H32 0.4077 0.5391 0.0513 0.098 Uiso calc U . R 1.0 . .
C C33 0.5027(9) 0.4961(7) 0.1705(7) 0.069(3) Uani d . . . 1.0 . .
H H33 0.4768 0.4356 0.1683 0.083 Uiso calc U . R 1.0 . .
C C35 0.4769(10) 0.3588(6) 0.4722(7) 0.065(3) Uani d . . . 1.0 . .
C C36 0.4693(7) 0.4181(5) 0.3954(6) 0.0513(19) Uani d . . . 1.0 . .
C C37 0.3859(12) 0.3500(8) 0.5133(9) 0.085(3) Uani d . . . 1.0 . .
H H37 0.3857 0.31 0.5649 0.102 Uiso calc U . R 1.0 . .
C C38 0.2939(11) 0.4013(9) 0.4772(10) 0.086(4) Uani d . . . 1.0 . .
H H38 0.2318 0.3952 0.506 0.103 Uiso calc U . R 1.0 . .
C C39 0.2887(9) 0.4597(8) 0.4027(8) 0.071(3) Uani d . . . 1.0 . .
H H39 0.2248 0.4936 0.381 0.086 Uiso calc U . R 1.0 . .
C C40 0.3765(9) 0.4685(6) 0.3600(7) 0.063(2) Uani d . . . 1.0 . .
H H40 0.3749 0.5079 0.3076 0.076 Uiso calc U . R 1.0 . .
C C60 0.8471(9) 0.3570(7) 0.4701(8) 0.073(3) Uani d . . . 1.0 . .
H H60 0.853 0.318 0.5232 0.087 Uiso calc U . R 1.0 . .
C C63 0.8301(9) 0.4785(7) 0.3149(9) 0.074(3) Uani d . . . 1.0 . .
H H63 0.8236 0.5182 0.2623 0.088 Uiso calc U . R 1.0 . .
C C67 0.5827(10) 0.3131(6) 0.4895(7) 0.065(3) Uani d . . . 1.0 . .
C C81 0.7482(7) 0.3808(6) 0.4179(7) 0.055(2) Uani d . . . 1.0 . .
N N3 0.6297(6) 0.4637(5) 0.3155(5) 0.0508(16) Uani d . . . 1.0 . .
N N4 0.6408(7) 0.3608(5) 0.4271(5) 0.0568(18) Uani d . . . 1.0 . .
C C10 0.9386(10) 0.3935(8) 0.4407(10) 0.089(4) Uani d . . . 1.0 . .
H H10 1.0084 0.3771 0.4736 0.107 Uiso calc U . R 1.0 . .
C C11 0.9304(9) 0.4529(8) 0.3651(11) 0.088(4) Uani d . . . 1.0 . .
H H11 0.9943 0.4763 0.3474 0.105 Uiso calc U . R 1.0 . .

loop_
_atom_site_aniso_label
_atom_site_aniso_U_11
_atom_site_aniso_U_22
_atom_site_aniso_U_33
_atom_site_aniso_U_12
_atom_site_aniso_U_13
_atom_site_aniso_U_23
I4A 0.201(3) 0.138(2) 0.143(2) 0.0515(19) 0.088(2) 0.082(2)
C1A 0.085(19) 0.083(15) 0.063(14) 0.038(18) 0.016(16) 0.019(11)
C2A 0.034(8) 0.096(15) 0.073(12) 0.009(8) 0.011(8) 0.000(10)
C3A 0.20(3) 0.056(12) 0.083(16) -0.011(15) -0.026(17) 0.016(11)
C4A 0.117(19) 0.082(15) 0.11(2) 0.000(14) -0.026(15) 0.020(14)
O1A 0.098(9) 0.046(7) 0.096(10) 0.019(6) -0.029(8) 0.046(8)
I4B 0.0877(13) 0.0383(8) 0.0719(13) 0.0188(6) 0.0011(8) 0.0012(7)
C1B 0.053(13) 0.054(11) 0.046(10) 0.038(11) 0.021(11) 0.013(8)
C2B 0.041(8) 0.069(10) 0.070(11) -0.012(7) 0.018(8) 0.026(9)
C3B 0.104(15) 0.060(13) 0.067(14) 0.016(11) 0.004(11) 0.026(10)
C4B 0.102(13) 0.067(13) 0.062(13) -0.008(10) 0.031(10) -0.053(11)
O1B 0.059(7) 0.032(6) 0.034(6) 0.001(5) 0.001(5) 0.013(5)
I1A 0.1059(15) 0.0745(12) 0.0584(10) 0.0395(10) 0.0004(9) -0.0140(8)
I2A 0.0972(12) 0.0473(8) 0.0496(9) 0.0240(7) -0.0278(7) -0.0192(6)
I3A 0.0946(13) 0.0641(9) 0.0930(17) -0.0135(7) -0.0293(9) -0.0026(8)
I1B 0.153(4) 0.158(4) 0.108(2) 0.093(4) -0.040(2) -0.045(3)
I2B 0.229(6) 0.0793(19) 0.096(3) 0.068(3) -0.083(4) -0.0393(18)
I3B 0.336(10) 0.112(2) 0.132(3) -0.034(4) -0.044(5) -0.009(2)
C26 0.060(5) 0.041(4) 0.061(6) 0.003(4) -0.005(4) -0.001(4)
C27 0.075(5) 0.036(4) 0.036(4) 0.002(4) -0.004(4) 0.001(3)
C28 0.069(5) 0.044(4) 0.047(5) 0.006(4) 0.004(4) 0.007(4)
C29 0.091(7) 0.057(5) 0.056(6) -0.005(5) 0.007(5) 0.013(5)
C30 0.125(10) 0.056(6) 0.086(9) 0.003(6) 0.025(8) 0.029(6)
C31 0.125(10) 0.082(8) 0.052(7) 0.019(7) -0.001(6) 0.020(6)
C32 0.103(8) 0.077(7) 0.056(6) 0.020(6) -0.011(6) 0.005(5)
C33 0.094(7) 0.054(5) 0.051(5) 0.015(5) -0.012(5) 0.005(4)
C35 0.105(8) 0.042(4) 0.051(6) -0.006(5) 0.023(5) 0.002(4)
C36 0.073(5) 0.035(4) 0.045(5) 0.001(4) 0.007(4) -0.004(3)
C37 0.117(10) 0.076(7) 0.069(8) 0.000(7) 0.038(7) 0.010(6)
C38 0.092(8) 0.084(8) 0.090(9) -0.020(7) 0.038(7) -0.006(7)
C39 0.076(6) 0.075(7) 0.063(6) -0.004(5) 0.011(5) -0.016(5)
C40 0.084(6) 0.051(5) 0.053(5) -0.008(4) 0.005(5) -0.006(4)
C60 0.089(7) 0.048(5) 0.067(6) 0.012(5) -0.025(5) -0.011(4)
C63 0.076(6) 0.053(5) 0.084(8) 0.000(5) -0.003(5) 0.006(5)
C67 0.110(8) 0.037(4) 0.045(5) 0.004(5) 0.009(5) 0.001(4)
C81 0.066(5) 0.040(4) 0.053(5) 0.004(4) -0.005(4) -0.007(4)
N3 0.061(4) 0.043(3) 0.045(4) 0.001(3) -0.001(3) 0.007(3)
N4 0.084(5) 0.040(4) 0.041(4) 0.012(3) -0.002(3) 0.002(3)
C10 0.080(7) 0.057(6) 0.114(10) 0.008(5) -0.029(7) -0.028(7)
C11 0.061(6) 0.061(6) 0.131(11) -0.004(5) -0.008(6) -0.015(7)

loop_
_atom_type_symbol
_atom_type_description
_atom_type_scat_dispersion_real
_atom_type_scat_dispersion_imag
_atom_type_scat_source
C C 0.0181 0.0091 'International Tables Vol C Tables 4.2.6.8 and 6.1.1.4'
H H 0.0000 0.0000 'International Tables Vol C Tables 4.2.6.8 and 6.1.1.4'
I I -0.3257 6.8362 'International Tables Vol C Tables 4.2.6.8 and 6.1.1.4'
N N 0.0311 0.0180 'International Tables Vol C Tables 4.2.6.8 and 6.1.1.4'
O O 0.0492 0.0322 'International Tables Vol C Tables 4.2.6.8 and 6.1.1.4'

loop_
_geom_angle_atom_site_label_1
_geom_angle_atom_site_label_2
_geom_angle_atom_site_label_3
_geom_angle
C67 C1A C2A 119.(2)
C67 C1A I4A 131.(2)
C2A C1A I4A 109.9(19)
O1A C2A C1A 112.4(18)
O1A C2A C4A 107.0(16)
C1A C2A C4A 111.(2)
O1A C2A C3A 101.0(17)
C1A C2A C3A 124.(2)
C4A C2A C3A 100.2(19)
C2A C3A H3A1 109.5
C2A C3A H3A2 109.5
H3A1 C3A H3A2 109.5
C2A C3A H3A3 109.5
H3A1 C3A H3A3 109.5
H3A2 C3A H3A3 109.5
C2A C4A H4A1 109.5
C2A C4A H4A2 109.5
H4A1 C4A H4A2 109.5
C2A C4A H4A3 109.5
H4A1 C4A H4A3 109.5
H4A2 C4A H4A3 109.5
C2A O1A H1A 109.5
C67 C1B C2B 116.3(19)
C67 C1B I4B 123.(2)
C2B C1B I4B 120.(2)
O1B C2B C1B 117.(2)
O1B C2B C4B 113.8(16)
C1B C2B C4B 105.(2)
O1B C2B C3B 105.5(19)
C1B C2B C3B 108.7(18)
C4B C2B C3B 106.(2)
C2B C3B H3B1 109.5
C2B C3B H3B2 109.5
H3B1 C3B H3B2 109.5
C2B C3B H3B3 109.5
H3B1 C3B H3B3 109.5
H3B2 C3B H3B3 109.5
C2B C4B H4B1 109.5
C2B C4B H4B2 109.5
H4B1 C4B H4B2 109.5
C2B C4B H4B3 109.5
H4B1 C4B H4B3 109.5
H4B2 C4B H4B3 109.5
C2B O1B H1B 109.5
I3A I2A I1A 177.97(8)
I3B I2B I1B 177.43(15)
C63 C26 C81 122.3(9)
C63 C26 N3 129.9(9)
C81 C26 N3 107.7(8)
N3 C27 N4 109.9(8)
N3 C27 C36 138.7(8)
N4 C27 C36 110.3(8)
C29 C28 C33 121.4(9)
C29 C28 N3 119.3(9)
C33 C28 N3 119.3(8)
C30 C29 C28 119.1(11)
C30 C29 H29 120.5
C28 C29 H29 120.5
C29 C30 C31 121.5(12)
C29 C30 H30 119.3
C31 C30 H30 119.3
C32 C31 C30 117.8(11)
C32 C31 H31 121.1
C30 C31 H31 121.1
C31 C32 C33 123.5(12)
C31 C32 H32 118.3
C33 C32 H32 118.3
C32 C33 C28 116.7(10)
C32 C33 H33 121.7
C28 C33 H33 121.7
C37 C35 C36 116.8(10)
C37 C35 C67 132.5(10)
C36 C35 C67 110.6(9)
C40 C36 C35 123.6(9)
C40 C36 C27 131.0(8)
C35 C36 C27 105.3(8)
C35 C37 C38 118.8(11)
C35 C37 H37 120.6
C38 C37 H37 120.6
C39 C38 C37 123.4(11)
C39 C38 H38 118.3
C37 C38 H38 118.3
C40 C39 C38 119.0(11)
C40 C39 H39 120.5
C38 C39 H39 120.5
C39 C40 C36 118.3(10)
C39 C40 H40 120.8
C36 C40 H40 120.8
C81 C60 C10 116.5(11)
C81 C60 H60 121.8
C10 C60 H60 121.8
C26 C63 C11 116.8(11)
C26 C63 H63 121.6
C11 C63 H63 121.6
C1A C67 N4 136.4(16)
N4 C67 C1B 116.1(14)
C1A C67 C35 118.0(15)
N4 C67 C35 102.4(7)
C1B C67 C35 140.3(15)
C60 C81 C26 121.2(10)
C60 C81 N4 132.9(10)
C26 C81 N4 105.6(7)
C27 N3 C26 107.9(7)
C27 N3 C28 124.9(7)
C26 N3 C28 127.1(7)
C27 N4 C81 108.3(7)
C27 N4 C67 110.7(8)
C81 N4 C67 139.6(8)
C11 C10 C60 122.0(10)
C11 C10 H10 119.0
C60 C10 H10 119.0
C63 C11 C10 120.9(12)
C63 C11 H11 119.6
C10 C11 H11 119.6

loop_
_geom_bond_atom_site_label_1
_geom_bond_atom_site_label_2
_geom_bond_distance
I4A C1A 2.04(3)
C1A C67 1.30(3)
C1A C2A 1.53(3)
C2A O1A 1.446(10)
C2A C4A 1.55(3)
C2A C3A 1.56(3)
C3A H3A1 0.98
C3A H3A2 0.98
C3A H3A3 0.98
C4A H4A1 0.98
C4A H4A2 0.98
C4A H4A3 0.98
O1A H1A 0.84
I4B C1B 2.05(3)
C1B C67 1.45(3)
C1B C2B 1.46(4)
C2B O1B 1.38(3)
C2B C4B 1.54(3)
C2B C3B 1.61(3)
C3B H3B1 0.98
C3B H3B2 0.98
C3B H3B3 0.98
C4B H4B1 0.98
C4B H4B2 0.98
C4B H4B3 0.98
O1B H1B 0.84
I1A I2A 2.943(3)
I2A I3A 2.872(3)
I1B I2B 2.926(8)
I2B I3B 2.900(9)
C26 C63 1.382(15)
C26 C81 1.389(13)
C26 N3 1.408(11)
C27 N3 1.330(11)
C27 N4 1.355(11)
C27 C36 1.428(13)
C28 C29 1.367(14)
C28 C33 1.382(14)
C28 N3 1.439(11)
C29 C30 1.360(16)
C29 H29 0.95
C30 C31 1.37(2)
C30 H30 0.95
C31 C32 1.348(19)
C31 H31 0.95
C32 C33 1.376(14)
C32 H32 0.95
C33 H33 0.95
C35 C37 1.384(16)
C35 C36 1.401(13)
C35 C67 1.472(16)
C36 C40 1.399(14)
C37 C38 1.401(19)
C37 H37 0.95
C38 C39 1.370(18)
C38 H38 0.95
C39 C40 1.361(15)
C39 H39 0.95
C40 H40 0.95
C60 C81 1.375(14)
C60 C10 1.402(19)
C60 H60 0.95
C63 C11 1.386(16)
C63 H63 0.95
C67 N4 1.438(13)
C81 N4 1.410(13)
C10 C11 1.39(2)
C10 H10 0.95
C11 H11 0.95

loop_
_geom_torsion_atom_site_label_1
_geom_torsion_atom_site_label_2
_geom_torsion_atom_site_label_3
_geom_torsion_atom_site_label_4
_geom_torsion
C67 C1A C2A O1A -6.(3)
I4A C1A C2A O1A 171.7(15)
C67 C1A C2A C4A 114.(3)
I4A C1A C2A C4A -69.(2)
C67 C1A C2A C3A -128.(3)
I4A C1A C2A C3A 50.(3)
C67 C1B C2B O1B -35.(4)
I4B C1B C2B O1B 155.1(18)
C67 C1B C2B C4B 93.(3)
I4B C1B C2B C4B -78.(3)
C67 C1B C2B C3B -154.(2)
I4B C1B C2B C3B 36.(3)
C33 C28 C29 C30 2.2(17)
N3 C28 C29 C30 -179.0(10)
C28 C29 C30 C31 -0.7(19)
C29 C30 C31 C32 -2.(2)
C30 C31 C32 C33 3.(2)
C31 C32 C33 C28 -1.8(19)
C29 C28 C33 C32 -1.0(16)
N3 C28 C33 C32 -179.8(9)
C37 C35 C36 C40 0.8(14)
C67 C35 C36 C40 177.5(9)
C37 C35 C36 C27 178.1(9)
C67 C35 C36 C27 -5.2(10)
N3 C27 C36 C40 10.4(18)
N4 C27 C36 C40 176.3(9)
N3 C27 C36 C35 -166.7(10)
N4 C27 C36 C35 -0.7(10)
C36 C35 C37 C38 -1.0(16)
C67 C35 C37 C38 -176.9(12)
C35 C37 C38 C39 0.(2)
C37 C38 C39 C40 0.6(18)
C38 C39 C40 C36 -0.9(15)
C35 C36 C40 C39 0.2(14)
C27 C36 C40 C39 -176.4(9)
C81 C26 C63 C11 -4.3(16)
N3 C26 C63 C11 172.7(10)
C2A C1A C67 N4 -9.(4)
I4A C1A C67 N4 173.6(13)
C2A C1A C67 C35 146.8(19)
I4A C1A C67 C35 -31.(4)
C2B C1B C67 N4 167.(2)
I4B C1B C67 N4 -24.(3)
C2B C1B C67 C35 -29.(5)
I4B C1B C67 C35 141.1(15)
C37 C35 C67 C1A 21.(2)
C36 C35 C67 C1A -155.(2)
C37 C35 C67 N4 -175.3(12)
C36 C35 C67 N4 8.6(10)
C37 C35 C67 C1B 19.(3)
C36 C35 C67 C1B -157.(3)
C10 C60 C81 C26 -5.2(14)
C10 C60 C81 N4 -177.6(9)
C63 C26 C81 C60 6.6(15)
N3 C26 C81 C60 -171.0(9)
C63 C26 C81 N4 -179.2(9)
N3 C26 C81 N4 3.2(9)
N4 C27 N3 C26 -5.1(9)
C36 C27 N3 C26 160.9(10)
N4 C27 N3 C28 176.4(8)
C36 C27 N3 C28 -17.6(16)
C63 C26 N3 C27 -176.3(10)
C81 C26 N3 C27 1.1(10)
C63 C26 N3 C28 2.1(16)
C81 C26 N3 C28 179.5(8)
C29 C28 N3 C27 125.7(10)
C33 C28 N3 C27 -55.4(12)
C29 C28 N3 C26 -52.5(13)
C33 C28 N3 C26 126.4(10)
N3 C27 N4 C81 7.2(9)
C36 C27 N4 C81 -163.0(7)
N3 C27 N4 C67 176.7(7)
C36 C27 N4 C67 6.5(9)
C60 C81 N4 C27 167.0(10)
C26 C81 N4 C27 -6.3(9)
C60 C81 N4 C67 2.3(18)
C26 C81 N4 C67 -170.9(9)
C1A C67 N4 C27 149.(3)
C1B C67 N4 C27 161.0(18)
C35 C67 N4 C27 -9.0(9)
C1A C67 N4 C81 -46.(3)
C1B C67 N4 C81 -35.(2)
C35 C67 N4 C81 155.4(10)
C81 C60 C10 C11 2.1(16)
C26 C63 C11 C10 1.2(17)
C60 C10 C11 C63 -0.2(18)
